data_7103604
loop_
_publ_author_name
'Lash, Timothy D'
'Young, Alexandra M'
'Von Ruden, Amber L'
'Ferrence, Gregory M'

_publ_section_title
;
 Adding to the confusion! Synthesis and metalation of pyrazole
 analogues of the porphyrins.
;
_journal_issue 47
_journal_name_full 'Chemical communications (Cambridge, England)'
_journal_page_first 6309
_journal_page_last 6311
_journal_paper_doi 10.1039/b816057k
_journal_year 2008
_chemical_formula_moiety 'C35 H35 N5 Pd1'
_chemical_formula_sum 'C35 H35 N5 Pd'
_chemical_formula_weight 632.08
_space_group_IT_number 14
_symmetry_cell_setting monoclinic
_symmetry_space_group_name_Hall '-P 2yn'
_symmetry_space_group_name_H-M 'P 1 21/n 1'
_audit_creation_date 2008-04-27T16:53:33-00:00
_audit_creation_method 'WinGX routine CIF_UPDATE'
_cell_angle_alpha 90
_cell_angle_beta 102.546(3)
_cell_angle_gamma 90
_cell_formula_units_Z 4
_cell_length_a 11.922(2)
_cell_length_b 16.776(3)
_cell_length_c 14.465(3)
_cell_measurement_reflns_used 3358
_cell_measurement_temperature 100(2)
_cell_measurement_theta_max 30.273
_cell_measurement_theta_min 2.349
_cell_volume 2824.0(9)
_computing_cell_refinement 'Apex2 v2008.2-0'
_computing_data_collection 'Apex2 v2008.2-0 (Bruker, 2008)'
_computing_data_reduction 'Apex2 v2008.2-0'
_computing_molecular_graphics
;
<i>Ortep-3</i> for Windows (Farrugia, 1997) and <i>Mercury CSD</i> (Macrae et
al., 2006)
;
_computing_publication_material '<i>WinGX</i> (Farrugia, 1999) and <i>publCIF</i> (Westrip, 2008)'
_computing_structure_refinement 'SHELXL-97 (Sheldrick, 2008)'
_computing_structure_solution 'SIR2004 (Burla et al., 2005)'
_diffrn_ambient_temperature 100
_diffrn_measured_fraction_theta_full 0.986
_diffrn_measured_fraction_theta_max 0.986
_diffrn_measurement_device_type 'Bruker AXS SMART APEX CCD diffractometer'
_diffrn_measurement_method '\w scans'
_diffrn_radiation_monochromator graphite
_diffrn_radiation_probe x-ray
_diffrn_radiation_type MoK\a
_diffrn_radiation_wavelength 0.71073
_diffrn_reflns_av_R_equivalents 0.0996
_diffrn_reflns_limit_h_max 17
_diffrn_reflns_limit_h_min -16
_diffrn_reflns_limit_k_max 23
_diffrn_reflns_limit_k_min -23
_diffrn_reflns_limit_l_max 18
_diffrn_reflns_limit_l_min -20
_diffrn_reflns_number 27503
_diffrn_reflns_theta_full 30.59
_diffrn_reflns_theta_max 30.59
_diffrn_reflns_theta_min 1.89
_diffrn_standards_number 0
_exptl_absorpt_coefficient_mu 0.692
_exptl_absorpt_correction_T_max 0.9597
_exptl_absorpt_correction_T_min 0.8741
_exptl_absorpt_correction_type multi-scan
_exptl_absorpt_process_details 'Apex2 v2008.2-0 (Bruker, 2008)'
_exptl_crystal_colour red
_exptl_crystal_density_diffrn 1.487
_exptl_crystal_density_method 'not measured'
_exptl_crystal_description plate
_exptl_crystal_F_000 1304
_exptl_crystal_size_max 0.2
_exptl_crystal_size_mid 0.2
_exptl_crystal_size_min 0.06
_refine_diff_density_max 0.913
_refine_diff_density_min -1.313
_refine_ls_extinction_method none
_refine_ls_goodness_of_fit_ref 1.061
_refine_ls_hydrogen_treatment constr
_refine_ls_matrix_type full
_refine_ls_number_parameters 372
_refine_ls_number_reflns 8558
_refine_ls_number_restraints 0
_refine_ls_restrained_S_all 1.061
_refine_ls_R_factor_gt 0.0721
_refine_ls_shift/su_max 0
_refine_ls_structure_factor_coef Fsqd
_refine_ls_weighting_details 'calc w=1/[\s^2^(Fo^2^)+(0.0230P)^2^+8.7459P] where P=(Fo^2^+2Fc^2^)/3'
_refine_ls_weighting_scheme calc
_refine_ls_wR_factor_ref 0.1397
_reflns_number_gt 5376
_reflns_number_total 8558
_reflns_threshold_expression >2sigma(I)
_cod_data_source_file b816057k.txt
_cod_data_source_block 08mz174
_cod_database_code 7103604

loop_
_symmetry_equiv_pos_as_xyz
'x, y, z'
'-x+1/2, y+1/2, -z+1/2'
'-x, -y, -z'
'x-1/2, -y-1/2, z-1/2'

loop_
_atom_site_label
_atom_site_type_symbol
_atom_site_fract_x
_atom_site_fract_y
_atom_site_fract_z
_atom_site_U_iso_or_equiv
_atom_site_adp_type
_atom_site_occupancy
_atom_site_calc_flag
_atom_site_refinement_flags
_atom_site_disorder_group
_atom_site_disorder_assembly
Pd Pd 0.58723(3) 0.20370(2) 0.34611(3) 0.01996(9) Uani 1 d . . .
C21 C 0.5825(4) 0.0898(3) 0.3198(3) 0.0227(10) Uani 1 d . . .
N22 N 0.5280(3) 0.2240(2) 0.2066(3) 0.0218(9) Uani 1 d . . .
N23 N 0.5925(3) 0.3229(2) 0.3738(3) 0.0215(8) Uani 1 d . . .
N24 N 0.6484(3) 0.1800(2) 0.4841(3) 0.0210(8) Uani 1 d . . .
C1 C 0.6130(4) 0.0275(3) 0.3828(3) 0.0226(10) Uani 1 d . . .
N2 N 0.6013(3) -0.0429(2) 0.3317(3) 0.0240(9) Uani 1 d . . .
C2A C 0.6277(4) -0.1227(3) 0.3643(4) 0.0250(11) Uani 1 d . . .
C2B C 0.6880(4) -0.1708(3) 0.3149(4) 0.0286(11) Uani 1 d . . .
H2B H 0.7096 -0.1518 0.2594 0.034 Uiso 1 calc R . .
C2C C 0.7164(4) -0.2469(3) 0.3476(4) 0.0300(12) Uani 1 d . . .
H2C H 0.757 -0.281 0.3139 0.036 Uiso 1 calc R . .
C2D C 0.6865(5) -0.2740(3) 0.4289(4) 0.0331(13) Uani 1 d . . .
H2D H 0.709 -0.3259 0.4521 0.04 Uiso 1 calc R . .
C2E C 0.6251(4) -0.2272(3) 0.4759(4) 0.0297(12) Uani 1 d . . .
H2E H 0.6022 -0.2471 0.5304 0.036 Uiso 1 calc R . .
C2F C 0.5953(4) -0.1495(3) 0.4445(4) 0.0267(11) Uani 1 d . . .
H2F H 0.5535 -0.116 0.478 0.032 Uiso 1 calc R . .
N3 N 0.5673(4) -0.0295(2) 0.2382(3) 0.0253(9) Uani 1 d . . .
C4 C 0.5554(4) 0.0521(3) 0.2310(4) 0.0236(10) Uani 1 d . . .
C5 C 0.5210(4) 0.0894(3) 0.1413(4) 0.0245(11) Uani 1 d . . .
H5 H 0.507 0.057 0.0861 0.029 Uiso 1 calc R . .
C6 C 0.5075(4) 0.1695(3) 0.1314(3) 0.0219(10) Uani 1 d . . .
C7 C 0.4727(4) 0.2118(3) 0.0422(3) 0.0246(10) Uani 1 d . . .
C7A C 0.4411(5) 0.1720(3) -0.0532(3) 0.0293(11) Uani 1 d . . .
H7A1 H 0.4232 0.2127 -0.1028 0.044 Uiso 1 calc R . .
H7A2 H 0.3738 0.1378 -0.0557 0.044 Uiso 1 calc R . .
H7A3 H 0.5058 0.1395 -0.0631 0.044 Uiso 1 calc R . .
C8 C 0.4730(4) 0.2896(3) 0.0630(3) 0.0245(10) Uani 1 d . . .
C8A C 0.4497(4) 0.3596(3) -0.0032(4) 0.0278(11) Uani 1 d . . .
H8A1 H 0.4037 0.3994 0.023 0.033 Uiso 1 calc R . .
H8A2 H 0.4033 0.3414 -0.0649 0.033 Uiso 1 calc R . .
C8B C 0.5598(4) 0.3997(3) -0.0194(4) 0.0280(11) Uani 1 d . . .
H8B1 H 0.5392 0.4448 -0.0628 0.042 Uiso 1 calc R . .
H8B2 H 0.6048 0.3611 -0.0469 0.042 Uiso 1 calc R . .
H8B3 H 0.6054 0.4188 0.0412 0.042 Uiso 1 calc R . .
C9 C 0.5074(4) 0.2968(3) 0.1660(3) 0.0232(9) Uani 1 d . . .
C10 C 0.5196(4) 0.3709(3) 0.2133(4) 0.0235(11) Uani 1 d . . .
H10 H 0.4983 0.4171 0.1756 0.028 Uiso 1 calc R . .
C11 C 0.5592(4) 0.3823(3) 0.3085(3) 0.0213(10) Uani 1 d . . .
C12 C 0.5760(4) 0.4601(3) 0.3562(4) 0.0228(10) Uani 1 d . . .
C12A C 0.5531(4) 0.5381(3) 0.3056(4) 0.0259(11) Uani 1 d . . .
H12A H 0.546 0.5804 0.3518 0.031 Uiso 1 calc R . .
H12B H 0.4791 0.535 0.2587 0.031 Uiso 1 calc R . .
C12B C 0.6480(4) 0.5605(3) 0.2550(4) 0.0293(11) Uani 1 d . . .
H12C H 0.6297 0.6118 0.2228 0.044 Uiso 1 calc R . .
H12D H 0.6543 0.5194 0.2083 0.044 Uiso 1 calc R . .
H12E H 0.7211 0.5648 0.3013 0.044 Uiso 1 calc R . .
C13 C 0.6188(4) 0.4453(3) 0.4489(3) 0.0238(10) Uani 1 d . . .
C13A C 0.6523(4) 0.5057(3) 0.5272(4) 0.0255(11) Uani 1 d . . .
H13A H 0.6333 0.4848 0.5859 0.031 Uiso 1 calc R . .
H13B H 0.6081 0.5554 0.5095 0.031 Uiso 1 calc R . .
C13B C 0.7800(4) 0.5237(3) 0.5449(4) 0.0346(13) Uani 1 d . . .
H13C H 0.8 0.5632 0.5957 0.052 Uiso 1 calc R . .
H13D H 0.7986 0.5449 0.4869 0.052 Uiso 1 calc R . .
H13E H 0.8237 0.4746 0.5634 0.052 Uiso 1 calc R . .
C14 C 0.6278(4) 0.3582(3) 0.4605(4) 0.0239(10) Uani 1 d . . .
C15 C 0.6655(4) 0.3176(3) 0.5440(3) 0.0237(11) Uani 1 d . . .
H15 H 0.6874 0.3487 0.5998 0.028 Uiso 1 calc R . .
C16 C 0.6748(4) 0.2343(3) 0.5547(3) 0.0219(10) Uani 1 d . . .
C17 C 0.7138(4) 0.1947(3) 0.6465(3) 0.0233(10) Uani 1 d . . .
C17A C 0.7443(4) 0.2364(3) 0.7400(3) 0.0279(11) Uani 1 d . . .
H17A H 0.7814 0.288 0.7321 0.034 Uiso 1 calc R . .
H17B H 0.8001 0.2036 0.785 0.034 Uiso 1 calc R . .
C17B C 0.6377(5) 0.2511(4) 0.7806(4) 0.0416(15) Uani 1 d . . .
H17C H 0.6602 0.2786 0.8415 0.062 Uiso 1 calc R . .
H17D H 0.6018 0.2 0.7897 0.062 Uiso 1 calc R . .
H17E H 0.5829 0.2841 0.7365 0.062 Uiso 1 calc R . .
C18 C 0.7102(4) 0.1154(3) 0.6290(3) 0.0242(10) Uani 1 d . . .
C18A C 0.7365(5) 0.0483(3) 0.6988(4) 0.0308(12) Uani 1 d . . .
H18A H 0.783 0.0683 0.7587 0.046 Uiso 1 calc R . .
H18B H 0.7792 0.0067 0.6736 0.046 Uiso 1 calc R . .
H18C H 0.6645 0.0261 0.7099 0.046 Uiso 1 calc R . .
C19 C 0.6705(4) 0.1054(3) 0.5274(4) 0.0242(10) Uani 1 d . . .
C20 C 0.6556(4) 0.0336(3) 0.4831(3) 0.0241(10) Uani 1 d . . .
H20 H 0.6738 -0.0137 0.5195 0.029 Uiso 1 calc R . .

loop_
_atom_site_aniso_label
_atom_site_aniso_U_11
_atom_site_aniso_U_22
_atom_site_aniso_U_33
_atom_site_aniso_U_23
_atom_site_aniso_U_13
_atom_site_aniso_U_12
Pd 0.02071(16) 0.02118(16) 0.01745(17) 0.00141(17) 0.00297(12) -0.00023(16)
C21 0.017(2) 0.033(3) 0.016(2) -0.0015(19) 0.0005(18) -0.0013(19)
N22 0.020(2) 0.024(2) 0.021(2) 0.0022(16) 0.0057(16) -0.0009(15)
N23 0.0204(19) 0.024(2) 0.019(2) 0.0019(15) 0.0019(16) 0.0047(15)
N24 0.0204(19) 0.021(2) 0.023(2) 0.0010(16) 0.0065(16) -0.0015(15)
C1 0.024(2) 0.023(2) 0.022(2) 0.0017(19) 0.0077(19) 0.0013(19)
N2 0.022(2) 0.025(2) 0.024(2) 0.0027(17) 0.0038(17) -0.0009(16)
C2A 0.021(2) 0.022(2) 0.028(3) 0.000(2) -0.0020(19) -0.0037(19)
C2B 0.024(2) 0.030(3) 0.030(3) -0.002(2) 0.001(2) -0.004(2)
C2C 0.022(2) 0.023(3) 0.045(3) -0.011(2) 0.004(2) 0.0015(19)
C2D 0.031(3) 0.024(3) 0.044(3) 0.008(2) 0.006(2) -0.002(2)
C2E 0.025(3) 0.028(3) 0.035(3) 0.004(2) 0.003(2) -0.007(2)
C2F 0.023(2) 0.027(3) 0.029(3) 0.004(2) 0.003(2) 0.000(2)
N3 0.028(2) 0.026(2) 0.021(2) 0.0000(17) 0.0031(17) -0.0032(17)
C4 0.026(3) 0.022(2) 0.023(3) -0.001(2) 0.007(2) -0.0017(19)
C5 0.022(2) 0.028(3) 0.023(3) -0.002(2) 0.0038(19) -0.0048(19)
C6 0.020(2) 0.024(2) 0.022(2) -0.0003(19) 0.0049(18) -0.0023(18)
C7 0.027(2) 0.028(3) 0.019(2) -0.001(2) 0.0044(19) -0.006(2)
C7A 0.033(3) 0.034(3) 0.020(3) 0.000(2) 0.005(2) -0.003(2)
C8 0.021(2) 0.029(3) 0.021(2) 0.004(2) 0.0010(18) 0.001(2)
C8A 0.031(3) 0.028(3) 0.023(3) 0.002(2) 0.002(2) 0.002(2)
C8B 0.032(3) 0.027(3) 0.026(3) 0.006(2) 0.010(2) 0.004(2)
C9 0.020(2) 0.027(2) 0.022(2) 0.000(2) 0.0031(17) 0.000(2)
C10 0.024(2) 0.022(3) 0.024(3) 0.004(2) 0.004(2) 0.0029(19)
C11 0.020(2) 0.023(2) 0.020(2) 0.0001(19) 0.0032(18) 0.0030(18)
C12 0.021(2) 0.023(2) 0.025(3) 0.000(2) 0.0060(19) 0.0004(19)
C12A 0.025(2) 0.021(2) 0.031(3) 0.002(2) 0.006(2) -0.0006(19)
C12B 0.029(3) 0.028(3) 0.030(3) 0.005(2) 0.004(2) -0.002(2)
C13 0.023(2) 0.026(3) 0.023(3) 0.000(2) 0.007(2) 0.0008(19)
C13A 0.029(3) 0.024(3) 0.023(3) 0.001(2) 0.005(2) -0.002(2)
C13B 0.029(3) 0.034(3) 0.037(3) -0.005(3) -0.001(2) 0.002(2)
C14 0.021(2) 0.026(3) 0.025(3) -0.002(2) 0.006(2) 0.0005(19)
C15 0.025(2) 0.026(3) 0.019(2) -0.0054(19) 0.0040(19) -0.0029(19)
C16 0.019(2) 0.025(2) 0.022(2) 0.0000(19) 0.0061(19) -0.0026(18)
C17 0.021(2) 0.031(3) 0.018(2) 0.003(2) 0.0042(18) 0.001(2)
C17A 0.031(3) 0.035(3) 0.016(2) 0.002(2) 0.002(2) 0.002(2)
C17B 0.044(3) 0.058(4) 0.024(3) -0.007(3) 0.011(3) 0.010(3)
C18 0.019(2) 0.033(3) 0.021(2) 0.004(2) 0.0063(19) 0.002(2)
C18A 0.031(3) 0.034(3) 0.026(3) 0.005(2) 0.004(2) 0.000(2)
C19 0.024(2) 0.024(3) 0.024(3) 0.006(2) 0.005(2) 0.000(2)
C20 0.024(2) 0.024(3) 0.025(3) 0.005(2) 0.006(2) 0.0053(19)

loop_
_atom_type_symbol
_atom_type_description
_atom_type_scat_dispersion_real
_atom_type_scat_dispersion_imag
_atom_type_scat_source
C C 0.0033 0.0016 'International Tables Vol C Tables 4.2.6.8 and 6.1.1.4'
H H 0 0 'International Tables Vol C Tables 4.2.6.8 and 6.1.1.4'
N N 0.0061 0.0033 'International Tables Vol C Tables 4.2.6.8 and 6.1.1.4'
Pd Pd -0.9988 1.0072 'International Tables Vol C Tables 4.2.6.8 and 6.1.1.4'

loop_
_geom_angle_atom_site_label_1
_geom_angle_atom_site_label_2
_geom_angle_atom_site_label_3
_geom_angle
_geom_angle_site_symmetry_1
_geom_angle_site_symmetry_3
_geom_angle_publ_flag
N3 N2 C1 111.5(4) . . ?
N2 N3 C4 104.3(4) . . ?
N3 C4 C21 112.3(4) . . ?
C1 C21 C4 103.7(4) . . ?
C21 C1 N2 108.2(4) . . ?
C21 Pd N22 88.92(17) . . ?
C21 Pd N23 179.9(2) . . ?
C21 Pd N24 89.36(17) . . ?
N24 Pd N22 178.11(17) . . ?
N24 Pd N23 90.56(15) . . ?
N22 Pd N23 91.16(15) . . ?
C1 C21 Pd 128.4(4) . . ?
C4 C21 Pd 127.7(4) . . ?
C9 N22 C6 105.5(4) . . ?
C9 N22 Pd 125.3(3) . . ?
C6 N22 Pd 129.1(3) . . ?
C14 N23 C11 107.6(4) . . ?
C14 N23 Pd 126.5(3) . . ?
C11 N23 Pd 125.8(3) . . ?
C16 N24 C19 105.9(4) . . ?
C16 N24 Pd 126.2(3) . . ?
C19 N24 Pd 127.9(3) . . ?
C21 C1 C20 126.7(5) . . ?
N2 C1 C20 125.0(4) . . ?
N3 N2 C2A 119.0(4) . . ?
C1 N2 C2A 129.3(4) . . ?
C2F C2A C2B 121.2(5) . . ?
C2F C2A N2 120.1(5) . . ?
C2B C2A N2 118.6(5) . . ?
C2C C2B C2A 118.8(5) . . ?
C2C C2B H2B 120.6 . . ?
C2A C2B H2B 120.6 . . ?
C2D C2C C2B 120.6(5) . . ?
C2D C2C H2C 119.7 . . ?
C2B C2C H2C 119.7 . . ?
C2E C2D C2C 120.4(5) . . ?
C2E C2D H2D 119.8 . . ?
C2C C2D H2D 119.8 . . ?
C2D C2E C2F 120.4(5) . . ?
C2D C2E H2E 119.8 . . ?
C2F C2E H2E 119.8 . . ?
C2A C2F C2E 118.6(5) . . ?
C2A C2F H2F 120.7 . . ?
C2E C2F H2F 120.7 . . ?
N3 C4 C5 120.8(4) . . ?
C21 C4 C5 126.9(5) . . ?
C6 C5 C4 122.5(5) . . ?
C6 C5 H5 118.7 . . ?
C4 C5 H5 118.7 . . ?
C5 C6 N22 124.6(4) . . ?
C5 C6 C7 125.7(5) . . ?
N22 C6 C7 109.7(4) . . ?
C8 C7 C6 107.0(4) . . ?
C8 C7 C7A 128.8(5) . . ?
C6 C7 C7A 124.3(5) . . ?
C7 C7A H7A1 109.5 . . ?
C7 C7A H7A2 109.5 . . ?
H7A1 C7A H7A2 109.5 . . ?
C7 C7A H7A3 109.5 . . ?
H7A1 C7A H7A3 109.5 . . ?
H7A2 C7A H7A3 109.5 . . ?
C7 C8 C9 107.2(4) . . ?
C7 C8 C8A 128.9(5) . . ?
C9 C8 C8A 123.9(5) . . ?
C8 C8A C8B 113.2(4) . . ?
C8 C8A H8A1 108.9 . . ?
C8B C8A H8A1 108.9 . . ?
C8 C8A H8A2 108.9 . . ?
C8B C8A H8A2 108.9 . . ?
H8A1 C8A H8A2 107.8 . . ?
C8A C8B H8B1 109.5 . . ?
C8A C8B H8B2 109.5 . . ?
H8B1 C8B H8B2 109.5 . . ?
C8A C8B H8B3 109.5 . . ?
H8B1 C8B H8B3 109.5 . . ?
H8B2 C8B H8B3 109.5 . . ?
N22 C9 C10 126.4(4) . . ?
N22 C9 C8 110.6(4) . . ?
C10 C9 C8 122.9(5) . . ?
C11 C10 C9 126.0(5) . . ?
C11 C10 H10 117 . . ?
C9 C10 H10 117 . . ?
C10 C11 N23 125.2(4) . . ?
C10 C11 C12 125.3(4) . . ?
N23 C11 C12 109.4(4) . . ?
C13 C12 C11 106.6(4) . . ?
C13 C12 C12A 129.6(5) . . ?
C11 C12 C12A 123.7(4) . . ?
C12 C12A C12B 112.1(4) . . ?
C12 C12A H12A 109.2 . . ?
C12B C12A H12A 109.2 . . ?
C12 C12A H12B 109.2 . . ?
C12B C12A H12B 109.2 . . ?
H12A C12A H12B 107.9 . . ?
C12A C12B H12C 109.5 . . ?
C12A C12B H12D 109.5 . . ?
H12C C12B H12D 109.5 . . ?
C12A C12B H12E 109.5 . . ?
H12C C12B H12E 109.5 . . ?
H12D C12B H12E 109.5 . . ?
C12 C13 C14 107.3(4) . . ?
C12 C13 C13A 127.1(5) . . ?
C14 C13 C13A 125.6(4) . . ?
C13 C13A C13B 110.7(4) . . ?
C13 C13A H13A 109.5 . . ?
C13B C13A H13A 109.5 . . ?
C13 C13A H13B 109.5 . . ?
C13B C13A H13B 109.5 . . ?
H13A C13A H13B 108.1 . . ?
C13A C13B H13C 109.5 . . ?
C13A C13B H13D 109.5 . . ?
H13C C13B H13D 109.5 . . ?
C13A C13B H13E 109.5 . . ?
H13C C13B H13E 109.5 . . ?
H13D C13B H13E 109.5 . . ?
N23 C14 C15 124.6(4) . . ?
N23 C14 C13 109.0(4) . . ?
C15 C14 C13 126.4(5) . . ?
C14 C15 C16 126.3(5) . . ?
C14 C15 H15 116.9 . . ?
C16 C15 H15 116.9 . . ?
N24 C16 C15 125.9(4) . . ?
N24 C16 C17 110.7(4) . . ?
C15 C16 C17 123.4(4) . . ?
C18 C17 C16 106.6(4) . . ?
C18 C17 C17A 128.3(5) . . ?
C16 C17 C17A 125.0(5) . . ?
C17 C17A C17B 111.3(4) . . ?
C17 C17A H17A 109.4 . . ?
C17B C17A H17A 109.4 . . ?
C17 C17A H17B 109.4 . . ?
C17B C17A H17B 109.4 . . ?
H17A C17A H17B 108 . . ?
C17A C17B H17C 109.5 . . ?
C17A C17B H17D 109.5 . . ?
H17C C17B H17D 109.5 . . ?
C17A C17B H17E 109.5 . . ?
H17C C17B H17E 109.5 . . ?
H17D C17B H17E 109.5 . . ?
C17 C18 C19 107.0(4) . . ?
C17 C18 C18A 128.2(5) . . ?
C19 C18 C18A 124.8(5) . . ?
C18 C18A H18A 109.5 . . ?
C18 C18A H18B 109.5 . . ?
H18A C18A H18B 109.5 . . ?
C18 C18A H18C 109.5 . . ?
H18A C18A H18C 109.5 . . ?
H18B C18A H18C 109.5 . . ?
C20 C19 N24 126.2(4) . . ?
C20 C19 C18 124.0(5) . . ?
N24 C19 C18 109.8(4) . . ?
C19 C20 C1 121.5(5) . . ?
C19 C20 H20 119.2 . . ?
C1 C20 H20 119.2 . . ?

loop_
_geom_bond_atom_site_label_1
_geom_bond_atom_site_label_2
_geom_bond_distance
_geom_bond_site_symmetry_2
_geom_bond_publ_flag
C1 N2 1.384(6) . ?
N2 N3 1.344(5) . ?
N3 C4 1.377(6) . ?
C21 C4 1.405(6) . ?
C21 C1 1.383(6) . ?
Pd C21 1.946(5) . ?
Pd N22 2.018(4) . ?
Pd N23 2.038(4) . ?
Pd N24 2.011(4) . ?
N22 C9 1.354(6) . ?
N22 C6 1.401(6) . ?
N23 C14 1.367(6) . ?
N23 C11 1.371(6) . ?
N24 C16 1.354(6) . ?
N24 C19 1.399(6) . ?
C1 C20 1.433(7) . ?
N2 C2A 1.430(6) . ?
C2A C2F 1.377(7) . ?
C2A C2B 1.379(7) . ?
C2B C2C 1.379(7) . ?
C2B H2B 0.95 . ?
C2C C2D 1.378(8) . ?
C2C H2C 0.95 . ?
C2D C2E 1.353(8) . ?
C2D H2D 0.95 . ?
C2E C2F 1.400(7) . ?
C2E H2E 0.95 . ?
C2F H2F 0.95 . ?
C4 C5 1.418(7) . ?
C5 C6 1.357(7) . ?
C5 H5 0.95 . ?
C6 C7 1.452(7) . ?
C7 C8 1.339(7) . ?
C7 C7A 1.506(7) . ?
C7A H7A1 0.98 . ?
C7A H7A2 0.98 . ?
C7A H7A3 0.98 . ?
C8 C9 1.461(6) . ?
C8 C8A 1.502(7) . ?
C8A C8B 1.538(7) . ?
C8A H8A1 0.99 . ?
C8A H8A2 0.99 . ?
C8B H8B1 0.98 . ?
C8B H8B2 0.98 . ?
C8B H8B3 0.98 . ?
C9 C10 1.412(7) . ?
C10 C11 1.368(7) . ?
C10 H10 0.95 . ?
C11 C12 1.470(7) . ?
C12 C13 1.351(7) . ?
C12 C12A 1.495(6) . ?
C12A C12B 1.522(7) . ?
C12A H12A 0.99 . ?
C12A H12B 0.99 . ?
C12B H12C 0.98 . ?
C12B H12D 0.98 . ?
C12B H12E 0.98 . ?
C13 C14 1.472(7) . ?
C13 C13A 1.507(7) . ?
C13A C13B 1.517(7) . ?
C13A H13A 0.99 . ?
C13A H13B 0.99 . ?
C13B H13C 0.98 . ?
C13B H13D 0.98 . ?
C13B H13E 0.98 . ?
C14 C15 1.375(7) . ?
C15 C16 1.406(7) . ?
C15 H15 0.95 . ?
C16 C17 1.468(6) . ?
C17 C18 1.354(7) . ?
C17 C17A 1.495(7) . ?
C17A C17B 1.532(8) . ?
C17A H17A 0.99 . ?
C17A H17B 0.99 . ?
C17B H17C 0.98 . ?
C17B H17D 0.98 . ?
C17B H17E 0.98 . ?
C18 C19 1.453(7) . ?
C18 C18A 1.498(7) . ?
C18A H18A 0.98 . ?
C18A H18B 0.98 . ?
C18A H18C 0.98 . ?
C19 C20 1.358(7) . ?
C20 H20 0.95 . ?

loop_
_geom_torsion_atom_site_label_1
_geom_torsion_atom_site_label_2
_geom_torsion_atom_site_label_3
_geom_torsion_atom_site_label_4
_geom_torsion
_geom_torsion_site_symmetry_1
_geom_torsion_site_symmetry_2
_geom_torsion_site_symmetry_3
_geom_torsion_site_symmetry_4
_geom_torsion_publ_flag
N24 Pd C21 C1 0.2(4) . . . . ?
N22 Pd C21 C1 179.4(5) . . . . ?
N24 Pd C21 C4 -174.4(4) . . . . ?
N22 Pd C21 C4 4.8(4) . . . . ?
C21 Pd N22 C9 -179.8(4) . . . . ?
N23 Pd N22 C9 0.1(4) . . . . ?
C21 Pd N22 C6 -4.9(4) . . . . ?
N23 Pd N22 C6 175.0(4) . . . . ?
N24 Pd N23 C14 -0.2(4) . . . . ?
N22 Pd N23 C14 -179.4(4) . . . . ?
N24 Pd N23 C11 -179.0(4) . . . . ?
N22 Pd N23 C11 1.8(4) . . . . ?
C21 Pd N24 C16 -179.4(4) . . . . ?
N23 Pd N24 C16 0.7(4) . . . . ?
C21 Pd N24 C19 -0.6(4) . . . . ?
N23 Pd N24 C19 179.5(4) . . . . ?
C4 C21 C1 N2 -1.2(5) . . . . ?
Pd C21 C1 N2 -176.8(3) . . . . ?
C4 C21 C1 C20 175.7(5) . . . . ?
Pd C21 C1 C20 0.1(8) . . . . ?
C21 C1 N2 N3 1.5(5) . . . . ?
C20 C1 N2 N3 -175.4(4) . . . . ?
C21 C1 N2 C2A 176.7(5) . . . . ?
C20 C1 N2 C2A -0.3(8) . . . . ?
N3 N2 C2A C2F -140.3(5) . . . . ?
C1 N2 C2A C2F 44.9(7) . . . . ?
N3 N2 C2A C2B 41.2(6) . . . . ?
C1 N2 C2A C2B -133.7(5) . . . . ?
C2F C2A C2B C2C -0.4(7) . . . . ?
N2 C2A C2B C2C 178.2(4) . . . . ?
C2A C2B C2C C2D -0.9(7) . . . . ?
C2B C2C C2D C2E 2.3(8) . . . . ?
C2C C2D C2E C2F -2.5(8) . . . . ?
C2B C2A C2F C2E 0.2(7) . . . . ?
N2 C2A C2F C2E -178.3(4) . . . . ?
C2D C2E C2F C2A 1.2(7) . . . . ?
C1 N2 N3 C4 -1.1(5) . . . . ?
C2A N2 N3 C4 -176.8(4) . . . . ?
N2 N3 C4 C21 0.3(5) . . . . ?
N2 N3 C4 C5 179.4(4) . . . . ?
C1 C21 C4 N3 0.6(6) . . . . ?
Pd C21 C4 N3 176.2(3) . . . . ?
C1 C21 C4 C5 -178.4(5) . . . . ?
Pd C21 C4 C5 -2.8(8) . . . . ?
N3 C4 C5 C6 179.5(5) . . . . ?
C21 C4 C5 C6 -1.6(8) . . . . ?
C4 C5 C6 N22 1.6(8) . . . . ?
C4 C5 C6 C7 180.0(5) . . . . ?
C9 N22 C6 C5 178.3(5) . . . . ?
Pd N22 C6 C5 2.7(7) . . . . ?
C9 N22 C6 C7 -0.3(5) . . . . ?
Pd N22 C6 C7 -175.9(3) . . . . ?
C5 C6 C7 C8 -178.2(5) . . . . ?
N22 C6 C7 C8 0.4(5) . . . . ?
C5 C6 C7 C7A 2.9(8) . . . . ?
N22 C6 C7 C7A -178.5(4) . . . . ?
C6 C7 C8 C9 -0.3(5) . . . . ?
C7A C7 C8 C9 178.5(5) . . . . ?
C6 C7 C8 C8A 176.6(5) . . . . ?
C7A C7 C8 C8A -4.6(9) . . . . ?
C7 C8 C8A C8B -98.5(6) . . . . ?
C9 C8 C8A C8B 77.9(6) . . . . ?
C6 N22 C9 C10 -178.2(5) . . . . ?
Pd N22 C9 C10 -2.3(7) . . . . ?
C6 N22 C9 C8 0.1(5) . . . . ?
Pd N22 C9 C8 175.9(3) . . . . ?
C7 C8 C9 N22 0.2(5) . . . . ?
C8A C8 C9 N22 -176.9(4) . . . . ?
C7 C8 C9 C10 178.5(4) . . . . ?
C8A C8 C9 C10 1.5(7) . . . . ?
N22 C9 C10 C11 3.0(8) . . . . ?
C8 C9 C10 C11 -175.0(5) . . . . ?
C9 C10 C11 N23 -0.8(8) . . . . ?
C9 C10 C11 C12 177.3(5) . . . . ?
C14 N23 C11 C10 179.3(5) . . . . ?
Pd N23 C11 C10 -1.8(7) . . . . ?
C14 N23 C11 C12 0.9(5) . . . . ?
Pd N23 C11 C12 179.9(3) . . . . ?
C10 C11 C12 C13 -178.4(5) . . . . ?
N23 C11 C12 C13 0.0(5) . . . . ?
C10 C11 C12 C12A -1.0(8) . . . . ?
N23 C11 C12 C12A 177.3(4) . . . . ?
C13 C12 C12A C12B 99.9(6) . . . . ?
C11 C12 C12A C12B -76.8(6) . . . . ?
C11 C12 C13 C14 -0.8(5) . . . . ?
C12A C12 C13 C14 -178.0(5) . . . . ?
C11 C12 C13 C13A 178.9(5) . . . . ?
C12A C12 C13 C13A 1.7(9) . . . . ?
C12 C13 C13A C13B -95.1(6) . . . . ?
C14 C13 C13A C13B 84.5(6) . . . . ?
C11 N23 C14 C15 178.8(5) . . . . ?
Pd N23 C14 C15 -0.2(7) . . . . ?
C11 N23 C14 C13 -1.4(5) . . . . ?
Pd N23 C14 C13 179.6(3) . . . . ?
C12 C13 C14 N23 1.4(6) . . . . ?
C13A C13 C14 N23 -178.3(4) . . . . ?
C12 C13 C14 C15 -178.8(5) . . . . ?
C13A C13 C14 C15 1.5(8) . . . . ?
N23 C14 C15 C16 0.3(8) . . . . ?
C13 C14 C15 C16 -179.5(5) . . . . ?
C19 N24 C16 C15 -179.8(5) . . . . ?
Pd N24 C16 C15 -0.9(7) . . . . ?
C19 N24 C16 C17 -0.7(5) . . . . ?
Pd N24 C16 C17 178.3(3) . . . . ?
C14 C15 C16 N24 0.3(8) . . . . ?
C14 C15 C16 C17 -178.8(5) . . . . ?
N24 C16 C17 C18 0.1(5) . . . . ?
C15 C16 C17 C18 179.3(5) . . . . ?
N24 C16 C17 C17A -176.9(4) . . . . ?
C15 C16 C17 C17A 2.3(7) . . . . ?
C18 C17 C17A C17B -90.8(6) . . . . ?
C16 C17 C17A C17B 85.5(6) . . . . ?
C16 C17 C18 C19 0.5(5) . . . . ?
C17A C17 C18 C19 177.3(5) . . . . ?
C16 C17 C18 C18A -177.1(5) . . . . ?
C17A C17 C18 C18A -0.2(8) . . . . ?
C16 N24 C19 C20 179.8(5) . . . . ?
Pd N24 C19 C20 0.8(7) . . . . ?
C16 N24 C19 C18 1.0(5) . . . . ?
Pd N24 C19 C18 -178.0(3) . . . . ?
C17 C18 C19 C20 -179.7(5) . . . . ?
C18A C18 C19 C20 -2.0(8) . . . . ?
C17 C18 C19 N24 -0.9(6) . . . . ?
C18A C18 C19 N24 176.8(4) . . . . ?
N24 C19 C20 C1 -0.4(8) . . . . ?
C18 C19 C20 C1 178.2(5) . . . . ?
C21 C1 C20 C19 -0.1(8) . . . . ?
N2 C1 C20 C19 176.3(5) . . . . ?
